data_7704513
loop_
_publ_author_name
'Suter, Riccardo'
'Wagner, Mona'
'Querci, Lorenzo'
'Conti, Riccardo'
'Benk\>o, Zolt\'an'
'Gr\"utzmacher, Hansj\"org'

_publ_section_title
;
 1,3,4-Azadiphospholides as building blocks for scorpionate and bidentate
 ligands in multinuclear complexes.
;
_journal_issue 24
_journal_name_full 'Dalton transactions (Cambridge, England : 2003)'
_journal_page_first 8201
_journal_page_last 8208
_journal_paper_doi 10.1039/d0dt01864c
_journal_volume 49
_journal_year 2020
_chemical_formula_moiety 'C27 H17 Mo N3 O6 P6 Si, 3(C4 H8 O)'
_chemical_formula_sum 'C39 H41 Mo N3 O9 P6 Si'
_chemical_formula_weight 1005.60
_space_group_crystal_system orthorhombic
_space_group_IT_number 61
_space_group_name_Hall '-P 2ac 2ab'
_space_group_name_H-M_alt 'P b c a'
_atom_sites_solution_hydrogens geom
_audit_creation_date 2016-06-09
_audit_creation_method
;
Olex2 1.2
(compiled 2016.02.19 svn.r3266 for OlexSys, GUI svn.r5155)
;
_audit_update_record
;
2016-07-19 deposited with the CCDC.	2020-05-27 downloaded from the CCDC.
;
_cell_angle_alpha 90
_cell_angle_beta 90
_cell_angle_gamma 90
_cell_formula_units_Z 8
_cell_length_a 28.4804(10)
_cell_length_b 18.1858(6)
_cell_length_c 16.8840(4)
_cell_measurement_reflns_used 5430
_cell_measurement_temperature 106.48(14)
_cell_measurement_theta_max 23.7860
_cell_measurement_theta_min 2.9200
_cell_volume 8744.9(5)
_computing_cell_refinement 'CrysAlis RED, Oxford Diffraction Ltd.'
_computing_data_collection 'CrysAlis CCD, Oxford Diffraction Ltd.'
_computing_data_reduction 'CrysAlis RED, Oxford Diffraction Ltd.'
_computing_molecular_graphics 'Olex2 (Dolomanov et al., 2009)'
_computing_publication_material 'Olex2 (Dolomanov et al., 2009)'
_computing_structure_refinement 'XL (Sheldrick, 2008)'
_computing_structure_solution 'XS (Sheldrick, 2008)'
_diffrn_ambient_temperature 106.48(14)
_diffrn_detector 'Oxford Diffraction Sapphire 3'
_diffrn_detector_area_resol_mean 8.26
_diffrn_detector_type 'CCD area detector'
_diffrn_measured_fraction_theta_full 0.998
_diffrn_measured_fraction_theta_max 0.998
_diffrn_measurement_details
;
#__ type_ start__ end____ width___ exp.time_
  1 omega  -70.00   12.00   1.0000   60.0000
omega____ theta____ kappa____ phi______ frames
    -      -26.2303   19.0000 -120.0000 82

#__ type_ start__ end____ width___ exp.time_
  2 omega  -42.00   45.00   1.0000   60.0000
omega____ theta____ kappa____ phi______ frames
    -       26.6990  -57.0000 -120.0000 87

#__ type_ start__ end____ width___ exp.time_
  3 omega   46.00   96.00   1.0000   60.0000
omega____ theta____ kappa____ phi______ frames
    -       26.6990 -144.0000 -122.0000 50

#__ type_ start__ end____ width___ exp.time_
  4 omega   -3.00   62.00   1.0000   60.0000
omega____ theta____ kappa____ phi______ frames
    -       26.6990   77.0000   60.0000 65

#__ type_ start__ end____ width___ exp.time_
  5 omega    1.00   99.00   1.0000   60.0000
omega____ theta____ kappa____ phi______ frames
    -       26.6990   38.0000 -120.0000 98
;
_diffrn_measurement_device 'kappa-stage diffractometer'
_diffrn_measurement_device_type 'Oxford Diffraction Xcalibur S'
_diffrn_measurement_method '\w and \f scans'
_diffrn_orient_matrix_UB_11 0.0247434000
_diffrn_orient_matrix_UB_12 0.0043938000
_diffrn_orient_matrix_UB_13 -0.0010697000
_diffrn_orient_matrix_UB_21 -0.0027622000
_diffrn_orient_matrix_UB_22 0.0386780000
_diffrn_orient_matrix_UB_23 0.0026820000
_diffrn_orient_matrix_UB_31 0.0008114000
_diffrn_orient_matrix_UB_32 -0.0023517000
_diffrn_orient_matrix_UB_33 0.0419075000
_diffrn_radiation_monochromator 'focusing graphite'
_diffrn_radiation_probe x-ray
_diffrn_radiation_type MoK\a
_diffrn_radiation_wavelength 0.71073
_diffrn_reflns_av_R_equivalents 0.1278
_diffrn_reflns_av_unetI/netI 0.0823
_diffrn_reflns_Laue_measured_fraction_full 0.998
_diffrn_reflns_Laue_measured_fraction_max 0.998
_diffrn_reflns_limit_h_max 32
_diffrn_reflns_limit_h_min -32
_diffrn_reflns_limit_k_max 20
_diffrn_reflns_limit_k_min -20
_diffrn_reflns_limit_l_max 19
_diffrn_reflns_limit_l_min -19
_diffrn_reflns_number 47716
_diffrn_reflns_point_group_measured_fraction_full 0.998
_diffrn_reflns_point_group_measured_fraction_max 0.998
_diffrn_reflns_theta_full 24.108
_diffrn_reflns_theta_max 24.108
_diffrn_reflns_theta_min 2.805
_diffrn_source 'sealed tube'
_exptl_absorpt_coefficient_mu 0.603
_exptl_absorpt_correction_T_max 1.00000
_exptl_absorpt_correction_T_min 0.83782
_exptl_absorpt_correction_type multi-scan
_exptl_absorpt_process_details
;
CrysAlisPro, Agilent Technologies,
Version 1.171.36.28 (release 01-02-2013 CrysAlis171 .NET)
(compiled Feb  1 2013,16:14:44)
Empirical absorption correction using spherical harmonics,
 implemented in SCALE3 ABSPACK scaling algorithm.
;
_exptl_crystal_colour 'clear light yellow'
_exptl_crystal_density_diffrn 1.528
_exptl_crystal_description plate
_exptl_crystal_F_000 4112
_exptl_crystal_size_max 0.38
_exptl_crystal_size_mid 0.21
_exptl_crystal_size_min 0.02
_refine_diff_density_max 0.922
_refine_diff_density_min -0.738
_refine_diff_density_rms 0.115
_refine_ls_extinction_method none
_refine_ls_goodness_of_fit_ref 1.335
_refine_ls_hydrogen_treatment constr
_refine_ls_matrix_type full
_refine_ls_number_parameters 532
_refine_ls_number_reflns 6938
_refine_ls_number_restraints 0
_refine_ls_restrained_S_all 1.335
_refine_ls_R_factor_all 0.1227
_refine_ls_R_factor_gt 0.0972
_refine_ls_shift/su_max 0.000
_refine_ls_shift/su_mean 0.000
_refine_ls_structure_factor_coef Fsqd
_refine_ls_weighting_details 'w=1/[\s^2^(Fo^2^)+(0.0188P)^2^+61.7095P] where P=(Fo^2^+2Fc^2^)/3'
_refine_ls_weighting_scheme calc
_refine_ls_wR_factor_gt 0.1556
_refine_ls_wR_factor_ref 0.1639
_reflns_Friedel_coverage 0.000
_reflns_number_gt 5726
_reflns_number_total 6938
_reflns_threshold_expression 'I > 2\s(I)'
_cod_data_source_file d0dt01864c2.cif
_cod_data_source_block pmmm
_cod_depositor_comments 'Adding full bibliography for 7704506--7704517.cif.'
_cod_database_code 7704513
_chemical_oxdiff_formula 'Mo1 Si1 P6 N3 C40 H60 O9'
_shelx_space_group_comment
;
The symmetry employed for this shelxl refinement is uniquely defined
by the following loop, which should always be used as a source of
symmetry information in preference to the above space-group names.
They are only intended as comments.
;
_reflns_odcompleteness_completeness 99.83
_reflns_odcompleteness_iscentric 1
_reflns_odcompleteness_theta 30.44
_olex2_refinement_description
;
1. Fixed Uiso
 At 1.2 times of:
  All C(H) groups, All C(H,H) groups
2.a Secondary CH2 refined with riding coordinates:
 C31(H31A,H31B), C32(H32A,H32B), C30(H30A,H30B), C28(H28A,H28B), C33(H33A,
 H33B), C39(H39A,H39B), C36(H36A,H36B), C29(H29A,H29B), C38(H38A,H38B),
 C35(H35A,H35B), C34(H34A,H34B), C37(H37A,H37B)
2.b Aromatic/amide H refined with riding coordinates:
 C23(H23), C3(H3), C24(H24), C6(H6), C4(H4), C20(H20), C9(H9), C12(H12),
 C5(H5), C15(H15), C18(H18), C21(H21), C10(H10), C16(H16), C22(H22), C17(H17),
 C11(H11)
;
_shelx_shelxl_version_number 2014/7
_olex2_submission_special_instructions 'No special instructions were received'

loop_
_space_group_symop_operation_xyz
'x, y, z'
'-x+1/2, -y, z+1/2'
'-x, y+1/2, -z+1/2'
'x+1/2, -y+1/2, -z'
'-x, -y, -z'
'x-1/2, y, -z-1/2'
'x, -y-1/2, z-1/2'
'-x-1/2, y-1/2, z'

loop_
_atom_site_label
_atom_site_type_symbol
_atom_site_fract_x
_atom_site_fract_y
_atom_site_fract_z
_atom_site_U_iso_or_equiv
_atom_site_adp_type
_atom_site_occupancy
_atom_site_site_symmetry_order
_atom_site_calc_flag
_atom_site_refinement_flags_posn
_atom_site_refinement_flags_adp
_atom_site_refinement_flags_occupancy
_atom_site_disorder_assembly
_atom_site_disorder_group
Mo1 Mo 0.16885(3) 0.41824(4) 0.73505(4) 0.01525(19) Uani 1 1 d . . . . .
P1 P 0.22327(8) 0.50695(12) 0.79899(13) 0.0172(5) Uani 1 1 d . . . . .
P3 P 0.23451(8) 0.33829(12) 0.69584(12) 0.0162(5) Uani 1 1 d . . . . .
P2 P 0.21302(8) 0.56714(13) 0.90391(13) 0.0205(5) Uani 1 1 d . . . . .
P4 P 0.24928(8) 0.22746(12) 0.72094(12) 0.0190(5) Uani 1 1 d . . . . .
Si1 Si 0.30199(8) 0.50621(13) 0.62756(13) 0.0135(5) Uani 1 1 d . . . . .
P5 P 0.17100(8) 0.47720(12) 0.60425(12) 0.0178(5) Uani 1 1 d . . . . .
P6 P 0.12210(8) 0.49520(14) 0.51367(13) 0.0230(6) Uani 1 1 d . . . . .
O3 O 0.25468(19) 0.5520(3) 0.6029(3) 0.0163(13) Uani 1 1 d . . . . .
O2 O 0.29772(19) 0.4185(3) 0.6054(3) 0.0164(13) Uani 1 1 d . . . . .
O1 O 0.30905(19) 0.5157(3) 0.7231(3) 0.0203(14) Uani 1 1 d . . . . .
N00C N 0.3157(2) 0.2983(4) 0.6342(4) 0.0133(15) Uani 1 1 d . . . . .
O6 O 0.1630(2) 0.3446(4) 0.9025(4) 0.0329(16) Uani 1 1 d . . . . .
O5 O 0.0851(2) 0.5231(4) 0.7774(4) 0.0360(17) Uani 1 1 d . . . . .
N00F N 0.2025(2) 0.5743(4) 0.5011(4) 0.0173(16) Uani 1 1 d . . . . .
N00G N 0.2987(2) 0.5857(4) 0.8361(4) 0.0166(16) Uani 1 1 d . . . . .
O4 O 0.0949(2) 0.3017(4) 0.6808(4) 0.0426(19) Uani 1 1 d . . . . .
O8 O 0.4123(2) 0.3560(4) 0.4347(4) 0.0346(17) Uani 1 1 d . . . . .
C13 C 0.2135(3) 0.5348(5) 0.5686(5) 0.0161(19) Uani 1 1 d . . . . .
O7 O 0.4744(3) 0.7159(4) 0.9290(4) 0.0417(19) Uani 1 1 d . . . . .
C26 C 0.1161(3) 0.4849(5) 0.7626(5) 0.021(2) Uani 1 1 d . . . . .
C1 C 0.2794(3) 0.5358(5) 0.7827(4) 0.0157(19) Uani 1 1 d . . . . .
C25 C 0.1227(3) 0.3438(5) 0.6980(5) 0.027(2) Uani 1 1 d . . . . .
C7 C 0.2846(3) 0.3560(4) 0.6444(4) 0.0134(18) Uani 1 1 d . . . . .
O9 O 0.0496(3) 0.5681(5) 0.2913(4) 0.054(2) Uani 1 1 d . . . . .
C23 C 0.4154(3) 0.5476(5) 0.4825(5) 0.023(2) Uani 1 1 d . . . . .
H23 H 0.4322 0.5235 0.4431 0.028 Uiso 1 1 calc R . . . .
C27 C 0.1657(3) 0.3714(5) 0.8414(5) 0.023(2) Uani 1 1 d . . . . .
C3 C 0.2871(3) 0.6559(5) 0.9540(5) 0.020(2) Uani 1 1 d . . . . .
H3 H 0.2686 0.6694 0.9969 0.024 Uiso 1 1 calc R . . . .
C8 C 0.3030(3) 0.2323(4) 0.6710(5) 0.0163(19) Uani 1 1 d . . . . .
C2 C 0.2694(3) 0.6047(5) 0.8988(4) 0.017(2) Uani 1 1 d . . . . .
C19 C 0.3532(3) 0.5476(5) 0.5779(5) 0.0141(19) Uani 1 1 d . . . . .
C24 C 0.3796(3) 0.5114(5) 0.5202(5) 0.023(2) Uani 1 1 d . . . . .
H24 H 0.3730 0.4628 0.5073 0.027 Uiso 1 1 calc R . . . .
C6 C 0.3432(3) 0.6156(5) 0.8274(5) 0.019(2) Uani 1 1 d . . . . .
H6 H 0.3624 0.6012 0.7857 0.023 Uiso 1 1 calc R . . . .
C4 C 0.3307(3) 0.6862(5) 0.9461(5) 0.025(2) Uani 1 1 d . . . . .
H4 H 0.3419 0.7196 0.9833 0.030 Uiso 1 1 calc R . . . .
C20 C 0.3653(3) 0.6197(5) 0.5973(5) 0.021(2) Uani 1 1 d . . . . .
H20 H 0.3484 0.6443 0.6364 0.026 Uiso 1 1 calc R . . . .
C9 C 0.3350(3) 0.1738(4) 0.6654(5) 0.020(2) Uani 1 1 d . . . . .
H9 H 0.3280 0.1299 0.6911 0.024 Uiso 1 1 calc R . . . .
C14 C 0.1585(3) 0.5585(5) 0.4667(5) 0.020(2) Uani 1 1 d . . . . .
C12 C 0.3571(3) 0.3031(5) 0.5906(5) 0.021(2) Uani 1 1 d . . . . .
H12 H 0.3647 0.3467 0.5650 0.025 Uiso 1 1 calc R . . . .
C5 C 0.3583(3) 0.6661(5) 0.8808(5) 0.026(2) Uani 1 1 d . . . . .
H5 H 0.3876 0.6878 0.8739 0.031 Uiso 1 1 calc R . . . .
C15 C 0.1476(3) 0.5968(5) 0.3959(5) 0.026(2) Uani 1 1 d . . . . .
H15 H 0.1196 0.5867 0.3698 0.031 Uiso 1 1 calc R . . . .
C18 C 0.2320(3) 0.6277(5) 0.4693(5) 0.019(2) Uani 1 1 d . . . . .
H18 H 0.2603 0.6382 0.4941 0.023 Uiso 1 1 calc R . . . .
C21 C 0.4016(3) 0.6546(5) 0.5597(5) 0.024(2) Uani 1 1 d . . . . .
H21 H 0.4092 0.7027 0.5731 0.029 Uiso 1 1 calc R . . . .
C10 C 0.3755(3) 0.1785(5) 0.6242(5) 0.023(2) Uani 1 1 d . . . . .
H10 H 0.3960 0.1387 0.6215 0.028 Uiso 1 1 calc R . . . .
C16 C 0.1770(3) 0.6472(5) 0.3658(5) 0.028(2) Uani 1 1 d . . . . .
H16 H 0.1689 0.6715 0.3194 0.034 Uiso 1 1 calc R . . . .
C22 C 0.4269(3) 0.6182(5) 0.5016(5) 0.025(2) Uani 1 1 d . . . . .
H22 H 0.4516 0.6417 0.4758 0.030 Uiso 1 1 calc R . . . .
C17 C 0.2201(3) 0.6641(5) 0.4035(5) 0.026(2) Uani 1 1 d . . . . .
H17 H 0.2398 0.7001 0.3829 0.031 Uiso 1 1 calc R . . . .
C11 C 0.3862(3) 0.2447(5) 0.5855(5) 0.027(2) Uani 1 1 d . . . . .
H11 H 0.4137 0.2484 0.5560 0.033 Uiso 1 1 calc R . . . .
C31 C 0.3898(3) 0.3122(6) 0.3766(6) 0.034(2) Uani 1 1 d . . . . .
H31A H 0.3746 0.3430 0.3374 0.041 Uiso 1 1 calc R . . . .
H31B H 0.3663 0.2809 0.4009 0.041 Uiso 1 1 calc R . . . .
C32 C 0.0039(3) 0.6000(6) 0.2840(5) 0.036(3) Uani 1 1 d . . . . .
H32A H 0.0013 0.6432 0.3174 0.043 Uiso 1 1 calc R . . . .
H32B H -0.0200 0.5649 0.2996 0.043 Uiso 1 1 calc R . . . .
C30 C 0.4275(3) 0.2665(6) 0.3387(6) 0.040(3) Uani 1 1 d . . . . .
H30A H 0.4198 0.2550 0.2841 0.048 Uiso 1 1 calc R . . . .
H30B H 0.4326 0.2212 0.3676 0.048 Uiso 1 1 calc R . . . .
C28 C 0.4614(3) 0.3510(6) 0.4236(6) 0.034(3) Uani 1 1 d . . . . .
H28A H 0.4753 0.3210 0.4650 0.041 Uiso 1 1 calc R . . . .
H28B H 0.4755 0.3995 0.4257 0.041 Uiso 1 1 calc R . . . .
C33 C -0.0016(4) 0.6203(6) 0.1990(6) 0.044(3) Uani 1 1 d . . . . .
H33A H -0.0342 0.6173 0.1828 0.053 Uiso 1 1 calc R . . . .
H33B H 0.0098 0.6697 0.1892 0.053 Uiso 1 1 calc R . . . .
C39 C 0.4711(4) 0.6731(5) 0.9990(5) 0.031(2) Uani 1 1 d . . . . .
H39A H 0.4391 0.6566 1.0070 0.038 Uiso 1 1 calc R . . . .
H39B H 0.4806 0.7019 1.0447 0.038 Uiso 1 1 calc R . . . .
C36 C 0.4907(4) 0.6694(6) 0.8665(6) 0.042(3) Uani 1 1 d . . . . .
H36A H 0.5204 0.6876 0.8460 0.050 Uiso 1 1 calc R . . . .
H36B H 0.4681 0.6686 0.8235 0.050 Uiso 1 1 calc R . . . .
C29 C 0.4697(4) 0.3165(6) 0.3438(6) 0.038(3) Uani 1 1 d . . . . .
H29A H 0.4989 0.2890 0.3425 0.045 Uiso 1 1 calc R . . . .
H29B H 0.4698 0.3529 0.3018 0.045 Uiso 1 1 calc R . . . .
C38 C 0.5036(4) 0.6079(6) 0.9879(6) 0.038(3) Uani 1 1 d . . . . .
H38A H 0.5359 0.6204 1.0002 0.046 Uiso 1 1 calc R . . . .
H38B H 0.4940 0.5662 1.0199 0.046 Uiso 1 1 calc R . . . .
C35 C 0.0636(5) 0.5427(9) 0.2162(7) 0.078(5) Uani 1 1 d . . . . .
H35A H 0.0667 0.4896 0.2170 0.094 Uiso 1 1 calc R . . . .
H35B H 0.0938 0.5636 0.2023 0.094 Uiso 1 1 calc R . . . .
C34 C 0.0275(4) 0.5649(9) 0.1565(6) 0.072(5) Uani 1 1 d . . . . .
H34A H 0.0421 0.5862 0.1100 0.086 Uiso 1 1 calc R . . . .
H34B H 0.0086 0.5231 0.1404 0.086 Uiso 1 1 calc R . . . .
C37 C 0.4970(4) 0.5931(6) 0.9003(6) 0.047(3) Uani 1 1 d . . . . .
H37A H 0.5243 0.5690 0.8778 0.057 Uiso 1 1 calc R . . . .
H37B H 0.4694 0.5630 0.8909 0.057 Uiso 1 1 calc R . . . .

loop_
_atom_site_aniso_label
_atom_site_aniso_U_11
_atom_site_aniso_U_22
_atom_site_aniso_U_33
_atom_site_aniso_U_23
_atom_site_aniso_U_13
_atom_site_aniso_U_12
Mo1 0.0170(4) 0.0125(4) 0.0163(4) -0.0018(3) 0.0024(3) -0.0005(3)
P1 0.0177(12) 0.0160(13) 0.0179(11) 0.0002(10) -0.0006(10) -0.0002(10)
P3 0.0192(12) 0.0128(12) 0.0166(11) 0.0004(9) 0.0011(10) -0.0009(10)
P2 0.0232(13) 0.0212(14) 0.0170(11) -0.0031(10) 0.0029(10) -0.0003(11)
P4 0.0261(13) 0.0125(12) 0.0184(12) 0.0003(10) 0.0032(10) -0.0015(10)
Si1 0.0170(12) 0.0099(12) 0.0134(11) 0.0028(10) 0.0008(10) -0.0007(10)
P5 0.0181(12) 0.0169(12) 0.0183(11) -0.0014(9) -0.0018(10) -0.0005(11)
P6 0.0236(13) 0.0219(14) 0.0237(13) -0.0022(11) -0.0061(10) 0.0009(11)
O3 0.017(3) 0.013(3) 0.019(3) -0.002(2) -0.001(3) -0.001(3)
O2 0.027(3) 0.012(3) 0.010(3) 0.004(2) 0.004(2) 0.000(3)
O1 0.018(3) 0.026(4) 0.017(3) 0.000(3) 0.007(3) 0.005(3)
N00C 0.020(4) 0.008(4) 0.012(3) -0.002(3) -0.003(3) -0.001(3)
O6 0.044(4) 0.033(4) 0.022(4) 0.006(3) 0.010(3) 0.001(3)
O5 0.030(4) 0.032(4) 0.046(4) -0.019(3) -0.004(3) 0.012(4)
N00F 0.022(4) 0.015(4) 0.015(4) -0.004(3) 0.004(3) 0.005(3)
N00G 0.020(4) 0.012(4) 0.018(4) -0.001(3) 0.000(3) 0.004(3)
O4 0.034(4) 0.033(4) 0.060(5) -0.024(4) 0.003(4) -0.017(4)
O8 0.032(4) 0.039(4) 0.033(4) -0.011(3) 0.005(3) -0.002(3)
C13 0.018(5) 0.014(5) 0.016(4) -0.006(4) -0.006(4) 0.006(4)
O7 0.062(5) 0.029(4) 0.035(4) 0.002(3) 0.004(4) 0.010(4)
C26 0.027(5) 0.012(5) 0.024(5) -0.001(4) 0.001(4) -0.012(4)
C1 0.020(5) 0.017(5) 0.010(4) 0.000(4) -0.007(4) 0.005(4)
C25 0.020(5) 0.026(6) 0.035(5) -0.007(5) -0.001(4) -0.012(5)
C7 0.016(4) 0.012(5) 0.011(4) -0.003(4) -0.003(3) 0.000(4)
O9 0.043(5) 0.086(7) 0.033(4) -0.006(4) -0.016(3) 0.011(5)
C23 0.022(5) 0.026(5) 0.021(5) -0.003(4) 0.004(4) 0.002(4)
C27 0.026(5) 0.024(5) 0.018(5) -0.002(4) 0.003(4) 0.003(5)
C3 0.023(5) 0.022(5) 0.014(4) 0.004(4) -0.003(4) 0.002(4)
C8 0.030(5) 0.007(5) 0.011(4) -0.003(3) 0.001(4) -0.003(4)
C2 0.026(5) 0.016(5) 0.010(4) 0.006(4) -0.006(4) 0.003(4)
C19 0.010(4) 0.017(5) 0.016(4) 0.002(4) -0.003(4) 0.007(4)
C24 0.027(5) 0.017(5) 0.025(5) 0.010(4) -0.001(4) -0.005(4)
C6 0.014(5) 0.023(5) 0.021(5) 0.013(4) -0.002(4) 0.001(4)
C4 0.043(6) 0.016(5) 0.016(5) 0.000(4) -0.011(5) 0.002(5)
C20 0.024(5) 0.023(5) 0.017(5) -0.002(4) -0.004(4) 0.002(4)
C9 0.029(5) 0.006(4) 0.025(5) -0.003(4) 0.002(4) 0.002(4)
C14 0.016(5) 0.023(5) 0.020(5) -0.010(4) 0.000(4) 0.009(4)
C12 0.027(5) 0.017(5) 0.018(5) 0.002(4) 0.011(4) 0.002(4)
C5 0.025(5) 0.030(6) 0.024(5) 0.004(4) -0.007(4) -0.014(5)
C15 0.031(5) 0.033(6) 0.013(4) -0.008(4) -0.006(4) 0.008(5)
C18 0.021(5) 0.019(5) 0.018(5) -0.002(4) 0.001(4) 0.006(4)
C21 0.029(5) 0.014(5) 0.029(5) -0.004(4) -0.003(4) -0.007(4)
C10 0.027(5) 0.016(5) 0.027(5) -0.006(4) 0.008(4) 0.007(4)
C16 0.034(6) 0.031(6) 0.021(5) 0.008(4) 0.003(4) 0.009(5)
C22 0.021(5) 0.023(5) 0.032(5) 0.004(4) -0.001(4) -0.012(4)
C17 0.035(6) 0.027(6) 0.017(5) 0.000(4) 0.003(4) 0.002(5)
C11 0.025(5) 0.029(6) 0.028(5) -0.001(4) 0.012(4) 0.001(5)
C31 0.028(6) 0.037(6) 0.038(6) -0.002(5) 0.004(5) -0.001(5)
C32 0.034(6) 0.038(7) 0.036(6) -0.005(5) -0.001(5) 0.007(5)
C30 0.040(7) 0.046(7) 0.034(6) -0.010(5) -0.009(5) 0.010(6)
C28 0.031(6) 0.024(6) 0.047(7) 0.002(5) 0.003(5) 0.001(5)
C33 0.043(7) 0.051(8) 0.038(6) 0.017(6) -0.002(5) 0.008(6)
C39 0.042(6) 0.025(6) 0.028(5) -0.006(4) 0.004(5) -0.001(5)
C36 0.035(6) 0.056(8) 0.034(6) -0.011(6) 0.010(5) -0.002(6)
C29 0.038(6) 0.042(7) 0.033(6) 0.009(5) 0.015(5) 0.016(6)
C38 0.038(6) 0.033(6) 0.044(6) 0.001(5) 0.004(5) 0.002(5)
C35 0.063(9) 0.129(14) 0.042(8) -0.017(8) -0.003(7) 0.048(9)
C34 0.059(9) 0.123(14) 0.034(7) -0.022(8) 0.002(6) 0.024(9)
C37 0.048(7) 0.035(7) 0.059(7) -0.007(6) 0.013(6) -0.012(6)

loop_
_atom_type_symbol
_atom_type_description
_atom_type_scat_dispersion_real
_atom_type_scat_dispersion_imag
_atom_type_scat_source
C C 0.0033 0.0016 'International Tables Vol C Tables 4.2.6.8 and 6.1.1.4'
H H 0.0000 0.0000 'International Tables Vol C Tables 4.2.6.8 and 6.1.1.4'
Mo Mo -1.6832 0.6857 'International Tables Vol C Tables 4.2.6.8 and 6.1.1.4'
N N 0.0061 0.0033 'International Tables Vol C Tables 4.2.6.8 and 6.1.1.4'
O O 0.0106 0.0060 'International Tables Vol C Tables 4.2.6.8 and 6.1.1.4'
P P 0.1023 0.0942 'International Tables Vol C Tables 4.2.6.8 and 6.1.1.4'
Si Si 0.0817 0.0704 'International Tables Vol C Tables 4.2.6.8 and 6.1.1.4'

loop_
_geom_angle_atom_site_label_1
_geom_angle_atom_site_label_2
_geom_angle_atom_site_label_3
_geom_angle
_geom_angle_site_symmetry_1
_geom_angle_site_symmetry_3
_geom_angle_publ_flag
P3 Mo1 P1 91.53(8) . . ?
P5 Mo1 P1 95.26(8) . . ?
P5 Mo1 P3 89.83(8) . . ?
C26 Mo1 P1 88.5(2) . . ?
C26 Mo1 P3 177.7(3) . . ?
C26 Mo1 P5 87.9(3) . . ?
C26 Mo1 C25 89.4(4) . . ?
C26 Mo1 C27 90.9(4) . . ?
C25 Mo1 P1 172.6(3) . . ?
C25 Mo1 P3 90.9(3) . . ?
C25 Mo1 P5 91.8(3) . . ?
C25 Mo1 C27 87.9(4) . . ?
C27 Mo1 P1 85.0(3) . . ?
C27 Mo1 P3 91.4(3) . . ?
C27 Mo1 P5 178.8(3) . . ?
P2 P1 Mo1 128.14(12) . . ?
C1 P1 Mo1 135.6(3) . . ?
C1 P1 P2 96.1(3) . . ?
P4 P3 Mo1 131.66(12) . . ?
C7 P3 Mo1 131.5(3) . . ?
C7 P3 P4 96.7(3) . . ?
C2 P2 P1 92.0(3) . . ?
C8 P4 P3 91.7(3) . . ?
O3 Si1 O2 112.0(3) . . ?
O3 Si1 C19 109.2(3) . . ?
O2 Si1 C19 110.6(3) . . ?
O1 Si1 O3 107.4(3) . . ?
O1 Si1 O2 109.6(3) . . ?
O1 Si1 C19 108.0(3) . . ?
P6 P5 Mo1 135.10(13) . . ?
C13 P5 Mo1 127.0(3) . . ?
C13 P5 P6 96.8(3) . . ?
C14 P6 P5 92.3(3) . . ?
C13 O3 Si1 135.1(5) . . ?
C7 O2 Si1 136.0(5) . . ?
C1 O1 Si1 132.9(5) . . ?
C7 N00C C8 115.4(7) . . ?
C7 N00C C12 124.1(7) . . ?
C12 N00C C8 120.5(7) . . ?
C13 N00F C14 115.8(7) . . ?
C13 N00F C18 123.0(7) . . ?
C18 N00F C14 121.2(7) . . ?
C2 N00G C1 114.7(7) . . ?
C6 N00G C1 123.3(7) . . ?
C6 N00G C2 122.1(7) . . ?
C28 O8 C31 108.6(7) . . ?
O3 C13 P5 127.4(6) . . ?
O3 C13 N00F 115.6(7) . . ?
N00F C13 P5 116.7(6) . . ?
C39 O7 C36 108.3(7) . . ?
O5 C26 Mo1 178.8(8) . . ?
O1 C1 P1 128.1(6) . . ?
O1 C1 N00G 114.1(7) . . ?
N00G C1 P1 117.8(6) . . ?
O4 C25 Mo1 176.1(8) . . ?
O2 C7 P3 129.3(6) . . ?
O2 C7 N00C 113.2(7) . . ?
N00C C7 P3 117.2(6) . . ?
C35 O9 C32 108.3(8) . . ?
C24 C23 H23 119.3 . . ?
C22 C23 H23 119.3 . . ?
C22 C23 C24 121.4(9) . . ?
O6 C27 Mo1 178.7(8) . . ?
C2 C3 H3 119.0 . . ?
C4 C3 H3 119.0 . . ?
C4 C3 C2 121.9(8) . . ?
N00C C8 P4 118.9(6) . . ?
N00C C8 C9 116.9(7) . . ?
C9 C8 P4 124.2(6) . . ?
N00G C2 P2 119.4(6) . . ?
N00G C2 C3 116.9(8) . . ?
C3 C2 P2 123.7(7) . . ?
C24 C19 Si1 123.5(7) . . ?
C20 C19 Si1 118.1(6) . . ?
C20 C19 C24 118.4(8) . . ?
C23 C24 C19 119.9(9) . . ?
C23 C24 H24 120.0 . . ?
C19 C24 H24 120.0 . . ?
N00G C6 H6 120.5 . . ?
C5 C6 N00G 119.0(8) . . ?
C5 C6 H6 120.5 . . ?
C3 C4 H4 120.6 . . ?
C3 C4 C5 118.7(8) . . ?
C5 C4 H4 120.6 . . ?
C19 C20 H20 119.6 . . ?
C21 C20 C19 120.8(8) . . ?
C21 C20 H20 119.6 . . ?
C8 C9 H9 118.6 . . ?
C10 C9 C8 122.8(8) . . ?
C10 C9 H9 118.6 . . ?
N00F C14 P6 118.4(6) . . ?
N00F C14 C15 116.2(8) . . ?
C15 C14 P6 125.4(7) . . ?
N00C C12 H12 119.9 . . ?
C11 C12 N00C 120.3(8) . . ?
C11 C12 H12 119.9 . . ?
C6 C5 C4 121.4(9) . . ?
C6 C5 H5 119.3 . . ?
C4 C5 H5 119.3 . . ?
C14 C15 H15 119.4 . . ?
C16 C15 C14 121.2(9) . . ?
C16 C15 H15 119.4 . . ?
N00F C18 H18 119.5 . . ?
C17 C18 N00F 121.0(8) . . ?
C17 C18 H18 119.5 . . ?
C20 C21 H21 120.0 . . ?
C20 C21 C22 120.0(8) . . ?
C22 C21 H21 120.0 . . ?
C9 C10 H10 120.7 . . ?
C9 C10 C11 118.6(8) . . ?
C11 C10 H10 120.7 . . ?
C15 C16 H16 119.4 . . ?
C15 C16 C17 121.3(8) . . ?
C17 C16 H16 119.4 . . ?
C23 C22 C21 119.4(9) . . ?
C23 C22 H22 120.3 . . ?
C21 C22 H22 120.3 . . ?
C18 C17 C16 119.0(9) . . ?
C18 C17 H17 120.5 . . ?
C16 C17 H17 120.5 . . ?
C12 C11 C10 120.8(8) . . ?
C12 C11 H11 119.6 . . ?
C10 C11 H11 119.6 . . ?
O8 C31 H31A 110.4 . . ?
O8 C31 H31B 110.4 . . ?
O8 C31 C30 106.5(8) . . ?
H31A C31 H31B 108.6 . . ?
C30 C31 H31A 110.4 . . ?
C30 C31 H31B 110.4 . . ?
O9 C32 H32A 110.5 . . ?
O9 C32 H32B 110.5 . . ?
O9 C32 C33 106.3(8) . . ?
H32A C32 H32B 108.7 . . ?
C33 C32 H32A 110.5 . . ?
C33 C32 H32B 110.5 . . ?
C31 C30 H30A 111.3 . . ?
C31 C30 H30B 111.3 . . ?
C31 C30 C29 102.3(8) . . ?
H30A C30 H30B 109.2 . . ?
C29 C30 H30A 111.3 . . ?
C29 C30 H30B 111.3 . . ?
O8 C28 H28A 110.2 . . ?
O8 C28 H28B 110.2 . . ?
O8 C28 C29 107.5(8) . . ?
H28A C28 H28B 108.5 . . ?
C29 C28 H28A 110.2 . . ?
C29 C28 H28B 110.2 . . ?
C32 C33 H33A 111.0 . . ?
C32 C33 H33B 111.0 . . ?
H33A C33 H33B 109.0 . . ?
C34 C33 C32 103.7(9) . . ?
C34 C33 H33A 111.0 . . ?
C34 C33 H33B 111.0 . . ?
O7 C39 H39A 110.4 . . ?
O7 C39 H39B 110.4 . . ?
O7 C39 C38 106.6(7) . . ?
H39A C39 H39B 108.6 . . ?
C38 C39 H39A 110.4 . . ?
C38 C39 H39B 110.4 . . ?
O7 C36 H36A 110.2 . . ?
O7 C36 H36B 110.2 . . ?
O7 C36 C37 107.5(8) . . ?
H36A C36 H36B 108.5 . . ?
C37 C36 H36A 110.2 . . ?
C37 C36 H36B 110.2 . . ?
C30 C29 H29A 111.7 . . ?
C30 C29 H29B 111.7 . . ?
C28 C29 C30 100.1(8) . . ?
C28 C29 H29A 111.7 . . ?
C28 C29 H29B 111.7 . . ?
H29A C29 H29B 109.5 . . ?
C39 C38 H38A 111.7 . . ?
C39 C38 H38B 111.7 . . ?
H38A C38 H38B 109.4 . . ?
C37 C38 C39 100.5(8) . . ?
C37 C38 H38A 111.7 . . ?
C37 C38 H38B 111.7 . . ?
O9 C35 H35A 109.9 . . ?
O9 C35 H35B 109.9 . . ?
O9 C35 C34 108.9(9) . . ?
H35A C35 H35B 108.3 . . ?
C34 C35 H35A 109.9 . . ?
C34 C35 H35B 109.9 . . ?
C33 C34 C35 103.9(9) . . ?
C33 C34 H34A 111.0 . . ?
C33 C34 H34B 111.0 . . ?
C35 C34 H34A 111.0 . . ?
C35 C34 H34B 111.0 . . ?
H34A C34 H34B 109.0 . . ?
C36 C37 C38 102.8(8) . . ?
C36 C37 H37A 111.2 . . ?
C36 C37 H37B 111.2 . . ?
C38 C37 H37A 111.2 . . ?
C38 C37 H37B 111.2 . . ?
H37A C37 H37B 109.1 . . ?

loop_
_geom_bond_atom_site_label_1
_geom_bond_atom_site_label_2
_geom_bond_distance
_geom_bond_site_symmetry_2
_geom_bond_publ_flag
Mo1 P1 2.484(2) . ?
Mo1 P3 2.460(2) . ?
Mo1 P5 2.456(2) . ?
Mo1 C26 1.984(9) . ?
Mo1 C25 1.988(9) . ?
Mo1 C27 1.990(9) . ?
P1 P2 2.103(3) . ?
P1 C1 1.705(9) . ?
P3 P4 2.102(3) . ?
P3 C7 1.700(8) . ?
P2 C2 1.748(9) . ?
P4 C8 1.749(9) . ?
Si1 O3 1.638(6) . ?
Si1 O2 1.643(6) . ?
Si1 O1 1.635(6) . ?
Si1 C19 1.844(9) . ?
P5 P6 2.094(3) . ?
P5 C13 1.710(9) . ?
P6 C14 1.741(9) . ?
O3 C13 1.345(9) . ?
O2 C7 1.366(9) . ?
O1 C1 1.364(9) . ?
N00C C7 1.384(10) . ?
N00C C8 1.400(10) . ?
N00C C12 1.392(10) . ?
O6 C27 1.143(10) . ?
O5 C26 1.151(10) . ?
N00F C13 1.382(10) . ?
N00F C14 1.412(10) . ?
N00F C18 1.391(11) . ?
N00G C1 1.392(10) . ?
N00G C2 1.392(10) . ?
N00G C6 1.386(10) . ?
O4 C25 1.139(10) . ?
O8 C31 1.417(11) . ?
O8 C28 1.413(11) . ?
O7 C39 1.418(11) . ?
O7 C36 1.429(11) . ?
O9 C32 1.428(11) . ?
O9 C35 1.408(13) . ?
C23 H23 0.9300 . ?
C23 C24 1.369(12) . ?
C23 C22 1.363(12) . ?
C3 H3 0.9300 . ?
C3 C2 1.410(11) . ?
C3 C4 1.363(12) . ?
C8 C9 1.404(11) . ?
C19 C24 1.396(12) . ?
C19 C20 1.394(12) . ?
C24 H24 0.9300 . ?
C6 H6 0.9300 . ?
C6 C5 1.357(12) . ?
C4 H4 0.9300 . ?
C4 C5 1.404(12) . ?
C20 H20 0.9300 . ?
C20 C21 1.370(12) . ?
C9 H9 0.9300 . ?
C9 C10 1.351(12) . ?
C14 C15 1.417(12) . ?
C12 H12 0.9300 . ?
C12 C11 1.350(12) . ?
C5 H5 0.9300 . ?
C15 H15 0.9300 . ?
C15 C16 1.340(13) . ?
C18 H18 0.9300 . ?
C18 C17 1.336(12) . ?
C21 H21 0.9300 . ?
C21 C22 1.387(12) . ?
C10 H10 0.9300 . ?
C10 C11 1.402(12) . ?
C16 H16 0.9300 . ?
C16 C17 1.417(13) . ?
C22 H22 0.9300 . ?
C17 H17 0.9300 . ?
C11 H11 0.9300 . ?
C31 H31A 0.9700 . ?
C31 H31B 0.9700 . ?
C31 C30 1.499(13) . ?
C32 H32A 0.9700 . ?
C32 H32B 0.9700 . ?
C32 C33 1.491(13) . ?
C30 H30A 0.9700 . ?
C30 H30B 0.9700 . ?
C30 C29 1.510(14) . ?
C28 H28A 0.9700 . ?
C28 H28B 0.9700 . ?
C28 C29 1.506(13) . ?
C33 H33A 0.9700 . ?
C33 H33B 0.9700 . ?
C33 C34 1.488(15) . ?
C39 H39A 0.9700 . ?
C39 H39B 0.9700 . ?
C39 C38 1.518(13) . ?
C36 H36A 0.9700 . ?
C36 H36B 0.9700 . ?
C36 C37 1.511(15) . ?
C29 H29A 0.9700 . ?
C29 H29B 0.9700 . ?
C38 H38A 0.9700 . ?
C38 H38B 0.9700 . ?
C38 C37 1.515(14) . ?
C35 H35A 0.9700 . ?
C35 H35B 0.9700 . ?
C35 C34 1.496(16) . ?
C34 H34A 0.9700 . ?
C34 H34B 0.9700 . ?
C37 H37A 0.9700 . ?
C37 H37B 0.9700 . ?

loop_
_geom_torsion_atom_site_label_1
_geom_torsion_atom_site_label_2
_geom_torsion_atom_site_label_3
_geom_torsion_atom_site_label_4
_geom_torsion
_geom_torsion_site_symmetry_1
_geom_torsion_site_symmetry_2
_geom_torsion_site_symmetry_3
_geom_torsion_site_symmetry_4
_geom_torsion_publ_flag
Mo1 P1 C1 O1 2.5(10) . . . . ?
Mo1 P1 C1 N00G -176.9(4) . . . . ?
Mo1 P3 C7 O2 -7.5(9) . . . . ?
Mo1 P3 C7 N00C 178.0(4) . . . . ?
Mo1 P5 C13 O3 6.8(9) . . . . ?
Mo1 P5 C13 N00F -165.9(4) . . . . ?
P1 P2 C2 N00G 0.1(6) . . . . ?
P1 P2 C2 C3 178.1(7) . . . . ?
P3 P4 C8 N00C -1.7(6) . . . . ?
P3 P4 C8 C9 178.0(7) . . . . ?
P2 P1 C1 O1 178.1(7) . . . . ?
P2 P1 C1 N00G -1.4(6) . . . . ?
P4 P3 C7 O2 175.9(7) . . . . ?
P4 P3 C7 N00C 1.4(6) . . . . ?
P4 C8 C9 C10 177.8(7) . . . . ?
Si1 O3 C13 P5 63.5(10) . . . . ?
Si1 O3 C13 N00F -123.7(7) . . . . ?
Si1 O2 C7 P3 52.6(11) . . . . ?
Si1 O2 C7 N00C -132.7(6) . . . . ?
Si1 O1 C1 P1 44.9(11) . . . . ?
Si1 O1 C1 N00G -135.6(6) . . . . ?
Si1 C19 C24 C23 175.9(7) . . . . ?
Si1 C19 C20 C21 -176.8(7) . . . . ?
P5 P6 C14 N00F -0.3(6) . . . . ?
P5 P6 C14 C15 -179.8(7) . . . . ?
P6 P5 C13 O3 176.0(7) . . . . ?
P6 P5 C13 N00F 3.3(6) . . . . ?
P6 C14 C15 C16 176.8(7) . . . . ?
O3 Si1 O2 C7 -94.4(8) . . . . ?
O3 Si1 O1 C1 19.0(8) . . . . ?
O3 Si1 C19 C24 -114.4(7) . . . . ?
O3 Si1 C19 C20 63.6(7) . . . . ?
O2 Si1 O3 C13 -0.5(8) . . . . ?
O2 Si1 O1 C1 -102.9(8) . . . . ?
O2 Si1 C19 C24 9.3(8) . . . . ?
O2 Si1 C19 C20 -172.7(6) . . . . ?
O1 Si1 O3 C13 -120.9(7) . . . . ?
O1 Si1 O2 C7 24.6(8) . . . . ?
O1 Si1 C19 C24 129.2(7) . . . . ?
O1 Si1 C19 C20 -52.8(7) . . . . ?
N00C C8 C9 C10 -2.5(12) . . . . ?
N00C C12 C11 C10 -0.4(13) . . . . ?
N00F C14 C15 C16 -2.7(12) . . . . ?
N00F C18 C17 C16 -0.6(13) . . . . ?
N00G C6 C5 C4 2.8(13) . . . . ?
O8 C31 C30 C29 -31.6(10) . . . . ?
O8 C28 C29 C30 -32.2(10) . . . . ?
C13 N00F C14 P6 2.6(9) . . . . ?
C13 N00F C14 C15 -177.9(7) . . . . ?
C13 N00F C18 C17 179.5(8) . . . . ?
O7 C39 C38 C37 -36.2(10) . . . . ?
O7 C36 C37 C38 -23.7(11) . . . . ?
C1 N00G C2 P2 -1.1(9) . . . . ?
C1 N00G C2 C3 -179.2(7) . . . . ?
C1 N00G C6 C5 177.3(8) . . . . ?
C7 N00C C8 P4 3.0(9) . . . . ?
C7 N00C C8 C9 -176.7(7) . . . . ?
C7 N00C C12 C11 178.1(8) . . . . ?
O9 C32 C33 C34 30.3(12) . . . . ?
O9 C35 C34 C33 13.8(16) . . . . ?
C3 C4 C5 C6 -2.3(13) . . . . ?
C8 N00C C7 P3 -2.7(9) . . . . ?
C8 N00C C7 O2 -178.1(6) . . . . ?
C8 N00C C12 C11 -2.1(12) . . . . ?
C8 C9 C10 C11 0.1(13) . . . . ?
C2 N00G C1 P1 1.7(9) . . . . ?
C2 N00G C1 O1 -177.8(6) . . . . ?
C2 N00G C6 C5 -1.4(12) . . . . ?
C2 C3 C4 C5 0.5(13) . . . . ?
C19 Si1 O3 C13 122.3(7) . . . . ?
C19 Si1 O2 C7 143.6(7) . . . . ?
C19 Si1 O1 C1 136.6(7) . . . . ?
C19 C20 C21 C22 -0.2(13) . . . . ?
C24 C23 C22 C21 -0.8(14) . . . . ?
C24 C19 C20 C21 1.2(12) . . . . ?
C6 N00G C1 P1 -177.2(6) . . . . ?
C6 N00G C1 O1 3.3(11) . . . . ?
C6 N00G C2 P2 177.8(6) . . . . ?
C6 N00G C2 C3 -0.3(11) . . . . ?
C4 C3 C2 P2 -177.3(7) . . . . ?
C4 C3 C2 N00G 0.8(12) . . . . ?
C20 C19 C24 C23 -2.0(12) . . . . ?
C20 C21 C22 C23 -0.1(13) . . . . ?
C9 C10 C11 C12 1.4(14) . . . . ?
C14 N00F C13 P5 -4.0(9) . . . . ?
C14 N00F C13 O3 -177.6(6) . . . . ?
C14 N00F C18 C17 -2.1(12) . . . . ?
C14 C15 C16 C17 0.1(14) . . . . ?
C12 N00C C7 P3 177.1(6) . . . . ?
C12 N00C C7 O2 1.7(10) . . . . ?
C12 N00C C8 P4 -176.9(6) . . . . ?
C12 N00C C8 C9 3.5(11) . . . . ?
C15 C16 C17 C18 1.6(14) . . . . ?
C18 N00F C13 P5 174.4(6) . . . . ?
C18 N00F C13 O3 0.8(11) . . . . ?
C18 N00F C14 P6 -175.9(6) . . . . ?
C18 N00F C14 C15 3.7(11) . . . . ?
C22 C23 C24 C19 1.8(13) . . . . ?
C31 O8 C28 C29 13.4(10) . . . . ?
C31 C30 C29 C28 37.6(10) . . . . ?
C32 O9 C35 C34 5.2(16) . . . . ?
C32 C33 C34 C35 -26.3(14) . . . . ?
C28 O8 C31 C30 11.6(11) . . . . ?
C39 O7 C36 C37 1.0(11) . . . . ?
C39 C38 C37 C36 35.2(10) . . . . ?
C36 O7 C39 C38 22.5(10) . . . . ?
C35 O9 C32 C33 -22.3(13) . . . . ?
